data_4032472
loop_
_publ_author_name
'Maier, Luk\'a\<s'
'Khirsariya, Prashant'
'Hylse, Ond\<rej'
'Adla, Santosh Kumar'
'\<Cernov\'a, Lenka'
'Poljak, Michal'
'Kraj\<covi\<cov\'a, So\<na'
'Weis, Erik'
'Dr\'apela, Stanislav'
'Sou\<cek, Karel'
'Paruch, Kamil'

_publ_section_title
;
 Diastereoselective Flexible Synthesis of Carbocyclic C-Nucleosides.
;
_journal_issue 7
_journal_name_full 'The Journal of organic chemistry'
_journal_page_first 3382
_journal_page_last 3402
_journal_paper_doi 10.1021/acs.joc.6b02594
_journal_volume 82
_journal_year 2017
_chemical_formula_sum 'C13 H18 O3'
_chemical_formula_weight 222.27
_chemical_name_systematic
; 
 ? 
;
_space_group_IT_number 14
_symmetry_cell_setting monoclinic
_symmetry_space_group_name_Hall '-P 2yn'
_symmetry_space_group_name_H-M 'P 1 21/n 1'
_atom_sites_solution_hydrogens geom
_atom_sites_solution_primary direct
_atom_sites_solution_secondary difmap
_audit_creation_method SHELXL-97
_cell_angle_alpha 90.00
_cell_angle_beta 105.382(2)
_cell_angle_gamma 90.00
_cell_formula_units_Z 4
_cell_length_a 12.5947(2)
_cell_length_b 6.74830(10)
_cell_length_c 14.1169(3)
_cell_measurement_temperature 120(2)
_cell_volume 1156.86(4)
_computing_structure_refinement 'SHELXL-97 (Sheldrick, 1997)'
_computing_structure_solution 'SHELXS-97 (Sheldrick, 1990)'
_diffrn_ambient_temperature 120(2)
_diffrn_measured_fraction_theta_full 0.995
_diffrn_measured_fraction_theta_max 0.995
_diffrn_radiation_monochromator graphite
_diffrn_radiation_source 'fine-focus sealed tube'
_diffrn_radiation_type MoK\a
_diffrn_radiation_wavelength 0.71073
_diffrn_reflns_av_R_equivalents 0.0197
_diffrn_reflns_av_sigmaI/netI 0.0139
_diffrn_reflns_limit_h_max 15
_diffrn_reflns_limit_h_min -14
_diffrn_reflns_limit_k_max 7
_diffrn_reflns_limit_k_min -8
_diffrn_reflns_limit_l_max 16
_diffrn_reflns_limit_l_min -17
_diffrn_reflns_number 9291
_diffrn_reflns_theta_full 25.35
_diffrn_reflns_theta_max 25.35
_diffrn_reflns_theta_min 2.99
_exptl_absorpt_coefficient_mu 0.089
_exptl_absorpt_correction_T_max 0.9824
_exptl_absorpt_correction_T_min 0.9780
_exptl_crystal_density_diffrn 1.276
_exptl_crystal_density_method 'not measured'
_exptl_crystal_F_000 480
_exptl_crystal_size_max 0.25
_exptl_crystal_size_mid 0.20
_exptl_crystal_size_min 0.20
_refine_diff_density_max 0.726
_refine_diff_density_min -0.637
_refine_diff_density_rms 0.047
_refine_ls_extinction_method none
_refine_ls_goodness_of_fit_ref 1.044
_refine_ls_hydrogen_treatment mixed
_refine_ls_matrix_type full
_refine_ls_number_parameters 148
_refine_ls_number_reflns 2102
_refine_ls_number_restraints 0
_refine_ls_restrained_S_all 1.044
_refine_ls_R_factor_all 0.0447
_refine_ls_R_factor_gt 0.0425
_refine_ls_shift/su_max 1.018
_refine_ls_shift/su_mean 0.023
_refine_ls_structure_factor_coef Fsqd
_refine_ls_weighting_details 'calc w=1/[\s^2^(Fo^2^)+(0.0663P)^2^+0.7136P] where P=(Fo^2^+2Fc^2^)/3'
_refine_ls_weighting_scheme calc
_refine_ls_wR_factor_gt 0.1178
_refine_ls_wR_factor_ref 0.1200
_reflns_number_gt 1968
_reflns_number_total 2102
_reflns_threshold_expression >2sigma(I)
_cod_data_source_file jo6b02594_si_004.cif
_cod_data_source_block pk0328
_cod_depositor_comments
;
The following automatic conversions were performed:

'_symmetry_cell_setting' value 'Monoclinic' changed to 'monoclinic'
according to
/home/data/users/saulius/crontab/automatic-downloads/current/ACS/lib/dictionaries/cif_core.dic
dictionary named 'cif_core.dic' version 2.4.2 from 2011-04-26.

Automatic conversion script
Id: cif_fix_values 4973 2017-02-22 13:04:09Z antanas 
;
_cod_original_sg_symbol_H-M P2(1)/n
_cod_database_code 4032472

loop_
_symmetry_equiv_pos_as_xyz
'x, y, z'
'-x+1/2, y+1/2, -z+1/2'
'-x, -y, -z'
'x-1/2, -y-1/2, z-1/2'

loop_
_atom_site_label
_atom_site_type_symbol
_atom_site_fract_x
_atom_site_fract_y
_atom_site_fract_z
_atom_site_U_iso_or_equiv
_atom_site_adp_type
_atom_site_occupancy
_atom_site_symmetry_multiplicity
_atom_site_calc_flag
_atom_site_refinement_flags
O1 O 0.21607(9) 0.20518(15) 0.65158(8) 0.0243(3) Uani 1 1 d .
H1A H 0.2300 0.2431 0.7103 0.037 Uiso 1 1 calc R
O2 O 0.13858(8) 0.12990(15) 0.45382(7) 0.0211(3) Uani 1 1 d .
O3 O 0.23046(9) 0.80370(15) 0.65377(7) 0.0216(3) Uani 1 1 d .
H3A H 0.2685 0.7998 0.7124 0.032 Uiso 1 1 calc R
C1 C 0.20852(12) 0.3729(2) 0.58886(10) 0.0183(3) Uani 1 1 d .
H1B H 0.1414 0.4534 0.5872 0.022 Uiso 1 1 calc R
C2 C 0.20697(11) 0.2959(2) 0.48624(10) 0.0175(3) Uani 1 1 d .
H2A H 0.1840 0.4059 0.4376 0.021 Uiso 1 1 calc R
C3 C 0.32723(11) 0.2431(2) 0.49442(10) 0.0175(3) Uani 1 1 d .
H3B H 0.3454 0.1185 0.5337 0.021 Uiso 1 1 calc R
C4 C 0.38973(12) 0.4161(2) 0.55630(11) 0.0206(3) Uani 1 1 d .
H4A H 0.4070 0.5197 0.5130 0.025 Uiso 1 1 calc R
H4B H 0.4596 0.3684 0.6008 0.025 Uiso 1 1 calc R
C5 C 0.31339(11) 0.5012(2) 0.61671(10) 0.0178(3) Uani 1 1 d .
H5A H 0.3498 0.4865 0.6885 0.021 Uiso 1 1 calc R
C6 C 0.29122(12) 0.7189(2) 0.59199(10) 0.0192(3) Uani 1 1 d .
H6A H 0.3619 0.7902 0.6011 0.023 Uiso 1 1 calc R
H6B H 0.2490 0.7327 0.5224 0.023 Uiso 1 1 calc R
C7 C 0.02466(12) 0.1792(2) 0.42594(12) 0.0248(4) Uani 1 1 d .
H7A H -0.0185 0.0615 0.3991 0.037 Uiso 1 1 calc R
H7B H 0.0115 0.2836 0.3759 0.037 Uiso 1 1 calc R
H7C H 0.0026 0.2263 0.4836 0.037 Uiso 1 1 calc R
C8 C 0.35684(11) 0.2140(2) 0.39821(10) 0.0182(3) Uani 1 1 d .
C9 C 0.33942(12) 0.3633(2) 0.32746(11) 0.0239(4) Uani 1 1 d .
H9A H 0.3033 0.4819 0.3376 0.029 Uiso 1 1 calc R
C10 C 0.37392(13) 0.3420(3) 0.24244(11) 0.0275(4) Uani 1 1 d .
H10A H 0.3609 0.4451 0.1949 0.033 Uiso 1 1 calc R
C11 C 0.42733(13) 0.1703(3) 0.22673(11) 0.0276(4) Uani 1 1 d .
H11A H 0.4533 0.1572 0.1697 0.033 Uiso 1 1 calc R
C12 C 0.44244(13) 0.0180(2) 0.29498(11) 0.0264(4) Uani 1 1 d .
H12A H 0.4771 -0.1015 0.2838 0.032 Uiso 1 1 calc R
C13 C 0.40699(12) 0.0395(2) 0.37966(11) 0.0217(3) Uani 1 1 d .
H13A H 0.4171 -0.0663 0.4256 0.026 Uiso 1 1 calc R

loop_
_atom_site_aniso_label
_atom_site_aniso_U_11
_atom_site_aniso_U_22
_atom_site_aniso_U_33
_atom_site_aniso_U_23
_atom_site_aniso_U_13
_atom_site_aniso_U_12
O1 0.0432(7) 0.0130(5) 0.0208(5) -0.0005(4) 0.0155(5) -0.0036(4)
O2 0.0195(5) 0.0187(5) 0.0255(6) -0.0040(4) 0.0065(4) -0.0026(4)
O3 0.0296(6) 0.0171(5) 0.0197(5) -0.0006(4) 0.0093(4) 0.0019(4)
C1 0.0225(7) 0.0124(7) 0.0223(7) 0.0016(5) 0.0099(6) 0.0007(5)
C2 0.0195(7) 0.0144(7) 0.0199(7) 0.0008(5) 0.0073(6) -0.0006(5)
C3 0.0194(7) 0.0155(7) 0.0183(7) 0.0014(5) 0.0060(5) 0.0018(5)
C4 0.0201(7) 0.0194(7) 0.0234(7) -0.0020(6) 0.0076(6) -0.0004(6)
C5 0.0210(7) 0.0153(7) 0.0174(7) 0.0002(5) 0.0055(5) -0.0001(5)
C6 0.0244(7) 0.0148(7) 0.0198(7) -0.0001(5) 0.0081(6) -0.0013(6)
C7 0.0196(7) 0.0286(8) 0.0261(8) 0.0011(6) 0.0057(6) -0.0024(6)
C8 0.0148(7) 0.0211(7) 0.0189(7) -0.0008(5) 0.0046(5) -0.0012(5)
C9 0.0229(7) 0.0251(8) 0.0245(8) 0.0036(6) 0.0077(6) 0.0023(6)
C10 0.0264(8) 0.0349(9) 0.0210(8) 0.0065(6) 0.0057(6) -0.0026(7)
C11 0.0260(8) 0.0401(9) 0.0183(7) -0.0039(7) 0.0084(6) -0.0045(7)
C12 0.0279(8) 0.0297(9) 0.0229(8) -0.0060(6) 0.0087(6) 0.0024(6)
C13 0.0232(7) 0.0219(8) 0.0194(7) -0.0007(6) 0.0046(6) 0.0011(6)

loop_
_atom_type_symbol
_atom_type_description
_atom_type_scat_dispersion_real
_atom_type_scat_dispersion_imag
_atom_type_scat_source
C C 0.0033 0.0016 'International Tables Vol C Tables 4.2.6.8 and 6.1.1.4'
H H 0.0000 0.0000 'International Tables Vol C Tables 4.2.6.8 and 6.1.1.4'
O O 0.0106 0.0060 'International Tables Vol C Tables 4.2.6.8 and 6.1.1.4'

loop_
_geom_angle_atom_site_label_1
_geom_angle_atom_site_label_2
_geom_angle_atom_site_label_3
_geom_angle
C2 O2 C7 112.81(11)
O1 C1 C2 107.47(11)
O1 C1 C5 112.12(12)
C2 C1 C5 103.09(11)
O2 C2 C3 110.22(11)
O2 C2 C1 115.34(11)
C3 C2 C1 104.08(11)
C8 C3 C2 115.91(11)
C8 C3 C4 113.31(11)
C2 C3 C4 102.25(11)
C3 C4 C5 107.04(11)
C6 C5 C1 113.09(12)
C6 C5 C4 109.50(12)
C1 C5 C4 105.41(11)
O3 C6 C5 110.11(11)
C13 C8 C9 117.97(13)
C13 C8 C3 120.65(13)
C9 C8 C3 121.32(13)
C10 C9 C8 121.23(14)
C11 C10 C9 120.09(15)
C10 C11 C12 119.42(14)
C11 C12 C13 120.23(15)
C12 C13 C8 120.99(14)

loop_
_geom_bond_atom_site_label_1
_geom_bond_atom_site_label_2
_geom_bond_distance
O1 C1 1.4243(17)
O2 C2 1.4134(17)
O2 C7 1.4228(18)
O3 C6 1.4239(17)
C1 C2 1.5340(19)
C1 C5 1.5406(19)
C2 C3 1.5303(19)
C3 C8 1.5135(19)
C3 C4 1.5434(19)
C4 C5 1.5542(19)
C5 C6 1.5192(19)
C8 C13 1.394(2)
C8 C9 1.394(2)
C9 C10 1.388(2)
C10 C11 1.387(2)
C11 C12 1.387(2)
C12 C13 1.390(2)
